data_4004079
loop_
_publ_author_name
'Asselman, K.'
'Radhakrishnan, S.'
'Pellens, N.'
'Vinod Chandran, C.'
'Houlleberghs, M.'
'Xu, Y.'
'Martens, J. A.'
'Breynaert, E.'

_publ_section_title
;
 HSIL-Based Synthesis of Ultracrystalline K,Na-JBW, a Zeolite Exhibiting
 Exceptional Framework Ordering and Flexibility
;
_journal_name_full 'Chemistry of Materials'
_journal_page_first 7159
_journal_volume 34
_journal_year 2022
_chemical_formula_sum 'Al3 K Na2 O12 Si3'
_chemical_name_common JBW_dehydrated
_space_group_IT_number 2
_space_group_name_Hall '-P 1'
_space_group_name_H-M_alt 'P -1'
_cell_angle_alpha 89.8480(16)
_cell_angle_beta 93.6133(9)
_cell_angle_gamma 89.9481(16)
_cell_formula_units_Z 2
_cell_length_a 7.94578(12)
_cell_length_b 5.16870(7)
_cell_length_c 15.1654(2)
_cell_volume 621.593(15)
_cod_data_source_file JBW_dehydrated.cif
_cod_data_source_block JBW_dehydrated
_cod_original_cell_volume 621.591416
_cod_original_formula_sum KNa2Si3Al3O12
_cod_database_code 4004079

loop_
_symmetry_equiv_pos_as_xyz
x,y,z
-x,-y,-z

loop_
_atom_site_label
_atom_site_occupancy
_atom_site_fract_x
_atom_site_fract_y
_atom_site_fract_z
_atom_site_adp_type
_atom_site_U_iso_or_equiv
_atom_site_type_symbol
Al1 1.0 0.130956 0.252671 0.404833 Uiso 0.018604 Al
Al2 1.0 0.082396 0.273165 0.108932 Uiso 0.018604 Al
Al3 1.0 0.588044 0.778680 0.238529 Uiso 0.018604 Al
Si1 1.0 0.857821 0.762540 0.093368 Uiso 0.018604 Si
Si2 1.0 0.894894 0.772443 0.382527 Uiso 0.018604 Si
Si3 1.0 0.622727 0.724217 0.738835 Uiso 0.018604 Si
O1 1.0 0.921879 0.058085 0.117969 Uiso 0.018910 O
O2 1.0 0.052089 0.566313 0.380346 Uiso 0.018910 O
O3 1.0 0.023774 0.943947 0.650697 Uiso 0.018910 O
O4 1.0 1.010526 0.435647 0.856620 Uiso 0.018910 O
O5 1.0 0.175891 0.279337 0.009246 Uiso 0.018910 O
O6 1.0 0.588124 0.404961 0.748687 Uiso 0.018910 O
O7 1.0 0.151849 0.209677 0.513074 Uiso 0.018910 O
O8 1.0 0.232581 0.204039 0.187315 Uiso 0.018910 O
O9 1.0 0.323763 0.242357 0.361766 Uiso 0.018910 O
O10 1.0 0.728853 0.697566 0.322526 Uiso 0.018910 O
O11 1.0 0.684730 0.710824 0.142340 Uiso 0.018910 O
O12 1.0 0.552043 0.114803 0.248579 Uiso 0.018910 O
K1 0.5000 0.512290 0.108638 0.506059 Uiso 0.057731 K
K2 0.5000 0.480161 0.598991 -0.011653 Uiso 0.040599 K
Na1 1.0 0.832477 0.199325 0.748564 Uiso 0.023426 Na
Na2 1.0 0.163069 0.711905 0.754017 Uiso 0.028873 Na

loop_
_atom_type_symbol
Si
Al
K
Na
O
